data_7054106
loop_
_publ_author_name
'Hamdy, Louise B.'
'Raithby, Paul R.'
'Thomas, Lynne H.'
'Wilson, Chick C.'

_publ_section_title
;
 Self-assembly synthesis of precursors to potential open framework alkali
 earth metal--organic complexes
;
_journal_issue 5
_journal_name_full 'New Journal of Chemistry'
_journal_page_first 2135
_journal_paper_doi 10.1039/c3nj01218b
_journal_volume 38
_journal_year 2014
_chemical_formula_moiety 'C12 H14 Mg N2 O6, 2(N O3), 2(H2 O)'
_chemical_formula_sum 'C12 H18 Mg N4 O14'
_chemical_formula_weight 466.61
_chemical_melting_point 358(6)
_chemical_name_systematic
;
picolinic acid magnesium nitrate tetrahydrate
;
_space_group_crystal_system triclinic
_space_group_IT_number 2
_space_group_name_Hall '-P 1'
_space_group_name_H-M_alt 'P -1'
_symmetry_space_group_name_Hall '-P 1'
_symmetry_space_group_name_H-M 'P -1'
_atom_sites_solution_hydrogens difmap
_audit_creation_method SHELXL-2013
_cell_angle_alpha 94.124(4)
_cell_angle_beta 91.235(3)
_cell_angle_gamma 102.963(3)
_cell_formula_units_Z 1
_cell_length_a 4.7079(4)
_cell_length_b 7.0524(8)
_cell_length_c 14.1691(17)
_cell_measurement_reflns_used 10795
_cell_measurement_temperature 100(2)
_cell_measurement_theta_max 27.48
_cell_measurement_theta_min 3.2
_cell_volume 456.92(9)
_computing_cell_refinement 'CrystalClear (Rigaku/MSC Inc., 2006)'
_computing_data_collection 'CrystalClear (Rigaku/MSC Inc., 2006)'
_computing_data_reduction 'CrystalClear (Rigaku/MSC Inc., 2006)'
_computing_molecular_graphics 'ORTEP-3: Farrugia, L. J. (1997). J. Appl. Cryst. 30, 565.'
_computing_publication_material
;    
enCIFer: Allen, F. H., Johnson, O., Shields, G. P., Smith, B. R. & Towler, 
M. (2004). J. Appl. Cryst. 37, 335-338. 
;
_computing_structure_refinement 'SHELXL-2013 (Sheldrick, 2013)'
_computing_structure_solution 'SIR92 (Giacovazzo et al, 1993)'
_diffrn_ambient_temperature 100(2)
_diffrn_detector_area_resol_mean 10
_diffrn_measured_fraction_theta_full 0.998
_diffrn_measured_fraction_theta_max 0.992
_diffrn_measurement_device_type
; 
'Rigaku R-AXIS RAPID IP Image Plate diffractometer' 
;
_diffrn_measurement_method 'profile data from \\w-scans'
_diffrn_radiation_type MoK\a
_diffrn_radiation_wavelength 0.71073
_diffrn_reflns_av_R_equivalents 0.0210
_diffrn_reflns_av_unetI/netI 0.0159
_diffrn_reflns_Laue_measured_fraction_full 0.998
_diffrn_reflns_Laue_measured_fraction_max 0.992
_diffrn_reflns_limit_h_max 6
_diffrn_reflns_limit_h_min -5
_diffrn_reflns_limit_k_max 9
_diffrn_reflns_limit_k_min -9
_diffrn_reflns_limit_l_max 18
_diffrn_reflns_limit_l_min -18
_diffrn_reflns_number 10795
_diffrn_reflns_point_group_measured_fraction_full 0.998
_diffrn_reflns_point_group_measured_fraction_max 0.992
_diffrn_reflns_theta_full 25.242
_diffrn_reflns_theta_max 27.484
_diffrn_reflns_theta_min 3.201
_diffrn_source 'sealed tube'
_exptl_absorpt_coefficient_mu 0.186
_exptl_absorpt_correction_type none
_exptl_crystal_colour colourless
_exptl_crystal_density_diffrn 1.696
_exptl_crystal_density_meas ?
_exptl_crystal_description cuboid
_exptl_crystal_F_000 242
_exptl_crystal_size_max 0.200
_exptl_crystal_size_mid 0.100
_exptl_crystal_size_min 0.100
_refine_diff_density_max 0.306
_refine_diff_density_min -0.224
_refine_diff_density_rms 0.048
_refine_ls_extinction_method none
_refine_ls_goodness_of_fit_ref 1.119
_refine_ls_hydrogen_treatment refall
_refine_ls_matrix_type full
_refine_ls_number_parameters 178
_refine_ls_number_reflns 2072
_refine_ls_number_restraints 0
_refine_ls_restrained_S_all 1.119
_refine_ls_R_factor_all 0.0324
_refine_ls_R_factor_gt 0.0277
_refine_ls_shift/su_max 0.000
_refine_ls_shift/su_mean 0.000
_refine_ls_structure_factor_coef Fsqd
_refine_ls_weighting_details 'w=1/[\\s^2^(Fo^2^)+(0.0403P)^2^+0.1137P] where P=(Fo^2^+2Fc^2^)/3'
_refine_ls_weighting_scheme calc
_refine_ls_wR_factor_gt 0.0732
_refine_ls_wR_factor_ref 0.0751
_reflns_Friedel_coverage 0.000
_reflns_number_gt 1805
_reflns_number_total 2072
_reflns_threshold_expression 'I > 2\\s(I)'
_cod_data_source_file c3nj01218b2.cif
_cod_data_source_block 1
_cod_depositor_comments
;
The following automatic conversions were performed:

'_chemical_melting_point' value '353-364' was changed to '358(6)' -
the average value was taken and precision was estimated.

Automatic conversion script
Id: cif_fix_values 2281 2013-09-26 08:29:07Z andrius 

The following automatic conversions were performed:

'_exptl_crystal_density_meas' value 'not measured' was changed to '?'
- the value is perceived as not measured.

Automatic conversion script
Id: cif_fix_values 3008 2015-01-20 13:52:24Z robertas 
;
_cod_database_code 7054106
_shelx_space_group_comment
; 
The symmetry employed for this shelxl refinement is uniquely defined 
by the following loop, which should always be used as a source of 
symmetry information in preference to the above space-group names. 
They are only intended as comments. 
;
_shelx_estimated_absorpt_t_min 0.964
_shelx_estimated_absorpt_t_max 0.982
_shelxl_version_number 2013-4

loop_
_space_group_symop_operation_xyz
'x, y, z'
'-x, -y, -z'

loop_
_atom_site_label
_atom_site_type_symbol
_atom_site_fract_x
_atom_site_fract_y
_atom_site_fract_z
_atom_site_U_iso_or_equiv
_atom_site_adp_type
_atom_site_occupancy
_atom_site_site_symmetry_order
_atom_site_calc_flag
_atom_site_refinement_flags_posn
_atom_site_refinement_flags_occupancy
Mg1 Mg 0.5000 0.0000 0.0000 0.01281(14) Uani 1 2 d S P
O1 O 0.23464(17) -0.01210(12) -0.11883(6) 0.01656(19) Uani 1 1 d . .
N1 N 0.1144(2) -0.07654(14) -0.30413(7) 0.0141(2) Uani 1 1 d . .
H1 H 0.271(3) 0.014(2) -0.2812(10) 0.019(4) Uiso 1 1 d . .
C1 C -0.0891(2) -0.15548(16) -0.24393(8) 0.0137(2) Uani 1 1 d . .
C2 C -0.3353(2) -0.28980(17) -0.27902(8) 0.0158(2) Uani 1 1 d . .
H2 H -0.474(3) -0.344(2) -0.2367(10) 0.016(3) Uiso 1 1 d . .
C3 C -0.3677(3) -0.34231(18) -0.37602(8) 0.0178(2) Uani 1 1 d . .
H3 H -0.541(3) -0.440(2) -0.3997(11) 0.024(4) Uiso 1 1 d . .
C4 C -0.1544(3) -0.25870(18) -0.43612(8) 0.0182(2) Uani 1 1 d . .
H4 H -0.174(3) -0.291(2) -0.5034(11) 0.021(4) Uiso 1 1 d . .
C5 C 0.0873(3) -0.12346(18) -0.39797(8) 0.0164(2) Uani 1 1 d . .
H5 H 0.248(3) -0.057(2) -0.4360(10) 0.020(4) Uiso 1 1 d . .
C6 C -0.0266(2) -0.09127(16) -0.13964(8) 0.0135(2) Uani 1 1 d . .
O2 O 0.66802(19) 0.20825(14) -0.40563(6) 0.0234(2) Uani 1 1 d . .
O3 O 0.64176(18) 0.20237(13) -0.25278(6) 0.0203(2) Uani 1 1 d . .
O4 O 1.03755(18) 0.35877(13) -0.31375(6) 0.0207(2) Uani 1 1 d . .
N2 N 0.7816(2) 0.25651(15) -0.32451(7) 0.0157(2) Uani 1 1 d . .
O5 O 0.30890(18) -0.28478(13) 0.02605(6) 0.01632(19) Uani 1 1 d . .
H5A H 0.283(4) -0.361(3) -0.0221(13) 0.030(4) Uiso 1 1 d . .
H5B H 0.154(4) -0.312(3) 0.0553(14) 0.040(5) Uiso 1 1 d . .
O6 O 0.23704(17) 0.12639(12) 0.08722(6) 0.01710(19) Uani 1 1 d . .
O7 O -0.20293(19) -0.41637(13) 0.11886(6) 0.01820(19) Uani 1 1 d . .
H7A H -0.154(4) -0.392(3) 0.1773(14) 0.033(4) Uiso 1 1 d . .
H7B H -0.328(4) -0.351(3) 0.1101(13) 0.041(5) Uiso 1 1 d . .

loop_
_atom_site_aniso_label
_atom_site_aniso_U_11
_atom_site_aniso_U_22
_atom_site_aniso_U_33
_atom_site_aniso_U_23
_atom_site_aniso_U_13
_atom_site_aniso_U_12
Mg1 0.0109(3) 0.0147(3) 0.0117(2) -0.00016(19) 0.00096(18) 0.00081(19)
O1 0.0139(4) 0.0204(4) 0.0137(4) 0.0012(3) 0.0001(3) 0.0005(3)
N1 0.0124(5) 0.0148(5) 0.0142(4) -0.0004(4) -0.0002(3) 0.0017(4)
C1 0.0133(5) 0.0144(5) 0.0146(5) 0.0007(4) 0.0009(4) 0.0054(4)
C2 0.0142(5) 0.0159(6) 0.0174(5) 0.0017(4) 0.0020(4) 0.0034(4)
C3 0.0164(6) 0.0166(6) 0.0194(6) -0.0011(4) -0.0027(4) 0.0024(4)
C4 0.0208(6) 0.0195(6) 0.0137(5) -0.0013(4) -0.0015(4) 0.0046(5)
C5 0.0171(6) 0.0177(6) 0.0143(5) 0.0017(4) 0.0017(4) 0.0036(4)
C6 0.0147(5) 0.0121(5) 0.0141(5) 0.0004(4) 0.0007(4) 0.0037(4)
O2 0.0224(5) 0.0295(5) 0.0154(4) -0.0022(4) -0.0011(3) 0.0007(4)
O3 0.0179(4) 0.0249(5) 0.0159(4) 0.0030(3) 0.0033(3) -0.0004(3)
O4 0.0138(4) 0.0233(5) 0.0227(4) 0.0030(3) 0.0012(3) -0.0010(3)
N2 0.0150(5) 0.0155(5) 0.0168(5) 0.0007(4) 0.0019(3) 0.0036(4)
O5 0.0150(4) 0.0163(4) 0.0154(4) -0.0011(3) 0.0029(3) -0.0006(3)
O6 0.0147(4) 0.0198(4) 0.0160(4) -0.0012(3) 0.0038(3) 0.0026(3)
O7 0.0173(4) 0.0198(5) 0.0172(4) -0.0004(3) 0.0003(3) 0.0041(3)

loop_
_atom_type_symbol
_atom_type_description
_atom_type_scat_dispersion_real
_atom_type_scat_dispersion_imag
_atom_type_scat_source
C C 0.0033 0.0016 'International Tables Vol C Tables 4.2.6.8 and 6.1.1.4'
H H 0.0000 0.0000 'International Tables Vol C Tables 4.2.6.8 and 6.1.1.4'
Mg Mg 0.0486 0.0363 'International Tables Vol C Tables 4.2.6.8 and 6.1.1.4'
N N 0.0061 0.0033 'International Tables Vol C Tables 4.2.6.8 and 6.1.1.4'
O O 0.0106 0.0060 'International Tables Vol C Tables 4.2.6.8 and 6.1.1.4'

loop_
_geom_angle_atom_site_label_1
_geom_angle_atom_site_label_2
_geom_angle_atom_site_label_3
_geom_angle
_geom_angle_site_symmetry_1
_geom_angle_site_symmetry_3
O1 Mg1 O1 180.0 . 2_655
O1 Mg1 O6 86.22(3) . 2_655
O1 Mg1 O6 93.78(3) 2_655 2_655
O1 Mg1 O6 93.78(3) . .
O1 Mg1 O6 86.22(3) 2_655 .
O6 Mg1 O6 180.0 2_655 .
O1 Mg1 O5 92.28(3) . .
O1 Mg1 O5 87.72(3) 2_655 .
O6 Mg1 O5 84.50(3) 2_655 .
O6 Mg1 O5 95.50(3) . .
O1 Mg1 O5 87.72(3) . 2_655
O1 Mg1 O5 92.28(3) 2_655 2_655
O6 Mg1 O5 95.50(3) 2_655 2_655
O6 Mg1 O5 84.50(3) . 2_655
O5 Mg1 O5 180.0 . 2_655
C6 O1 Mg1 133.66(7) . .
C5 N1 C1 122.48(10) . .
C5 N1 H1 118.5(9) . .
C1 N1 H1 119.0(9) . .
N1 C1 C2 119.43(10) . .
N1 C1 C6 116.64(10) . .
C2 C1 C6 123.91(10) . .
C1 C2 C3 119.25(11) . .
C1 C2 H2 118.6(9) . .
C3 C2 H2 122.1(9) . .
C4 C3 C2 119.95(11) . .
C4 C3 H3 121.7(9) . .
C2 C3 H3 118.4(9) . .
C5 C4 C3 118.82(11) . .
C5 C4 H4 119.7(9) . .
C3 C4 H4 121.4(9) . .
N1 C5 C4 120.06(10) . .
N1 C5 H5 116.3(9) . .
C4 C5 H5 123.6(9) . .
O6 C6 O1 129.27(10) 2 .
O6 C6 C1 116.49(10) 2 .
O1 C6 C1 114.23(9) . .
O2 N2 O4 120.27(9) . .
O2 N2 O3 120.35(10) . .
O4 N2 O3 119.39(9) . .
Mg1 O5 H5A 113.3(12) . .
Mg1 O5 H5B 121.6(13) . .
H5A O5 H5B 105.6(17) . .
C6 O6 Mg1 144.01(8) 2 .
H7A O7 H7B 104.3(18) . .

loop_
_geom_bond_atom_site_label_1
_geom_bond_atom_site_label_2
_geom_bond_distance
_geom_bond_site_symmetry_2
Mg1 O1 2.0601(8) .
Mg1 O1 2.0601(8) 2_655
Mg1 O6 2.0632(8) 2_655
Mg1 O6 2.0632(8) .
Mg1 O5 2.0711(9) .
Mg1 O5 2.0711(9) 2_655
O1 C6 1.2508(14) .
N1 C5 1.3431(15) .
N1 C1 1.3489(14) .
N1 H1 0.896(16) .
C1 C2 1.3796(16) .
C1 C6 1.5166(15) .
C2 C3 1.3934(16) .
C2 H2 0.930(15) .
C3 C4 1.3874(17) .
C3 H3 0.977(16) .
C4 C5 1.3817(17) .
C4 H4 0.961(15) .
C5 H5 0.987(15) .
C6 O6 1.2419(14) 2
O2 N2 1.2484(13) .
O3 N2 1.2585(13) .
O4 N2 1.2578(13) .
O5 H5A 0.826(19) .
O5 H5B 0.84(2) .
O6 C6 1.2419(14) 2
O7 H7A 0.851(19) .
O7 H7B 0.84(2) .

loop_
_geom_hbond_atom_site_label_D
_geom_hbond_atom_site_label_H
_geom_hbond_atom_site_label_A
_geom_hbond_distance_DH
_geom_hbond_distance_HA
_geom_hbond_distance_DA
_geom_hbond_angle_DHA
_geom_hbond_site_symmetry_A
N1 H1 O3 0.896(16) 1.957(16) 2.8441(13) 169.7(14) .
C5 H5 O2 0.987(15) 2.407(15) 3.1843(15) 135.2(11) .
C5 H5 O2 0.987(15) 2.492(15) 3.1043(14) 119.9(11) 2_654
O5 H5A O7 0.826(19) 1.973(19) 2.7873(13) 168.5(17) 2_545
O5 H5B O7 0.84(2) 1.94(2) 2.7759(12) 171.4(19) .
O7 H7A O4 0.851(19) 1.98(2) 2.8285(13) 175.0(18) 2_655
O7 H7A N2 0.851(19) 2.671(19) 3.4600(13) 154.9(15) 2_655
O7 H7B O1 0.84(2) 2.49(2) 3.0587(13) 125.7(16) 2
O7 H7B O5 0.84(2) 2.21(2) 2.9790(13) 151.6(18) 1_455

loop_
_geom_torsion_atom_site_label_1
_geom_torsion_atom_site_label_2
_geom_torsion_atom_site_label_3
_geom_torsion_atom_site_label_4
_geom_torsion
_geom_torsion_site_symmetry_4
C5 N1 C1 C2 0.05(17) .
C5 N1 C1 C6 178.98(10) .
N1 C1 C2 C3 0.49(17) .
C6 C1 C2 C3 -178.36(10) .
C1 C2 C3 C4 -0.41(18) .
C2 C3 C4 C5 -0.19(18) .
C1 N1 C5 C4 -0.67(18) .
C3 C4 C5 N1 0.72(18) .
Mg1 O1 C6 O6 30.07(19) 2
Mg1 O1 C6 C1 -148.73(8) .
N1 C1 C6 O6 163.79(10) 2
C2 C1 C6 O6 -17.34(17) 2
N1 C1 C6 O1 -17.24(15) .
C2 C1 C6 O1 161.63(11) .
